data_2210074
loop_
_publ_author_name
'H\"umeyra Bat\?i'
'\,Ci\^gdem Y\"uksektepe'
'Nezihe \,Cal\?i\;skan'
'Orhan B\"uy\"ukg\"ung\"or'

_publ_section_title
;
 Bis(2-aminobenzothiazole-\k<i>N</i>)dichlorocobalt(II)
;
_journal_coeditor_code AV3032
_journal_issue 9
_journal_name_full 'Acta Crystallographica Section E'
_journal_page_first m2313
_journal_page_last m2315
_journal_paper_doi 10.1107/S1600536806033496
_journal_volume 62
_journal_year 2006
_chemical_formula_moiety 'C14 H12 Cl2 Co N4 S2'
_chemical_formula_sum 'C14 H12 Cl2 Co N4 S2'
_chemical_formula_weight 430.23
_chemical_name_systematic
;
 Diclorobis(2-aminobenzothiazole-\kN)cobalt(II)
;
_space_group_IT_number 14
_symmetry_cell_setting monoclinic
_symmetry_space_group_name_Hall '-P 2ybc'
_symmetry_space_group_name_H-M 'P 1 21/c 1'
_atom_sites_solution_hydrogens geom
_atom_sites_solution_primary direct
_atom_sites_solution_secondary difmap
_audit_creation_method SHELXL-97
_cell_angle_alpha 90.00
_cell_angle_beta 96.454(6)
_cell_angle_gamma 90.00
_cell_formula_units_Z 4
_cell_length_a 11.7144(9)
_cell_length_b 7.3595(4)
_cell_length_c 20.0240(15)
_cell_measurement_reflns_used 46828
_cell_measurement_temperature 296
_cell_measurement_theta_max 27.20
_cell_measurement_theta_min 1.75
_cell_volume 1715.4(2)
_computing_cell_refinement X-AREA
_computing_data_collection 'X-AREA (Stoe & Cie, 2002)'
_computing_data_reduction 'X-RED32 (Stoe & Cie, 2002)'
_computing_molecular_graphics 'ORTEP-3 for Windows (Farrugia, 1997)'
_computing_publication_material 'WinGX (Farrugia, 1999)'
_computing_structure_refinement 'SHELXL-97 (Sheldrick, 1997)'
_computing_structure_solution 'SHELXS97 (Sheldrick, 1997)'
_diffrn_ambient_temperature 296
_diffrn_detector_area_resol_mean 6.67
_diffrn_measured_fraction_theta_full 1.000
_diffrn_measured_fraction_theta_max 1.000
_diffrn_measurement_device_type 'STOE IPDS 2'
_diffrn_measurement_method '\w scans'
_diffrn_radiation_monochromator graphite
_diffrn_radiation_source 'fine-focus sealed tube'
_diffrn_radiation_type MoK\a
_diffrn_radiation_wavelength 0.71073
_diffrn_reflns_av_R_equivalents 0.0520
_diffrn_reflns_av_sigmaI/netI 0.0284
_diffrn_reflns_limit_h_max 14
_diffrn_reflns_limit_h_min -14
_diffrn_reflns_limit_k_max 9
_diffrn_reflns_limit_k_min -9
_diffrn_reflns_limit_l_max 24
_diffrn_reflns_limit_l_min -24
_diffrn_reflns_number 21789
_diffrn_reflns_theta_full 26.00
_diffrn_reflns_theta_max 26.00
_diffrn_reflns_theta_min 1.75
_diffrn_standards_decay_% 0
_diffrn_standards_interval_count 0
_diffrn_standards_number 0
_exptl_absorpt_coefficient_mu 1.557
_exptl_absorpt_correction_T_max 0.5612
_exptl_absorpt_correction_T_min 0.4739
_exptl_absorpt_correction_type integration
_exptl_absorpt_process_details '(X-RED32; Stoe & Cie, 2002)'
_exptl_crystal_colour blue
_exptl_crystal_density_diffrn 1.666
_exptl_crystal_density_method 'not measured'
_exptl_crystal_description prism
_exptl_crystal_F_000 868
_exptl_crystal_size_max 0.560
_exptl_crystal_size_mid 0.517
_exptl_crystal_size_min 0.470
_refine_diff_density_max 0.448
_refine_diff_density_min -0.306
_refine_ls_extinction_method none
_refine_ls_goodness_of_fit_ref 1.009
_refine_ls_hydrogen_treatment constr
_refine_ls_matrix_type full
_refine_ls_number_parameters 208
_refine_ls_number_reflns 3361
_refine_ls_number_restraints 0
_refine_ls_restrained_S_all 1.009
_refine_ls_R_factor_all 0.0390
_refine_ls_R_factor_gt 0.0284
_refine_ls_shift/su_max 0.004
_refine_ls_shift/su_mean 0.000
_refine_ls_structure_factor_coef Fsqd
_refine_ls_weighting_details 'calc w=1/[\s^2^(Fo^2^)+(0.0395P)^2^+0.3849P] where P=(Fo^2^+2Fc^2^)/3'
_refine_ls_weighting_scheme calc
_refine_ls_wR_factor_gt 0.0698
_refine_ls_wR_factor_ref 0.0734
_reflns_number_gt 2700
_reflns_number_total 3361
_reflns_threshold_expression >2sigma(I)
_cod_data_source_file av3032.cif
_cod_data_source_block I
_cod_original_sg_symbol_H-M 'P 21/c'
_cod_database_code 2210074
_cod_database_fobs_code 2210074

loop_
_symmetry_equiv_pos_as_xyz
'x, y, z'
'-x, y+1/2, -z+1/2'
'-x, -y, -z'
'x, -y-1/2, z-1/2'

loop_
_atom_site_type_symbol
_atom_site_label
_atom_site_fract_x
_atom_site_fract_y
_atom_site_fract_z
_atom_site_U_iso_or_equiv
_atom_site_adp_type
_atom_site_calc_flag
_atom_site_refinement_flags
_atom_site_occupancy
Co Co1 0.24088(2) 0.76680(5) 0.187389(14) 0.04408(10) Uani d . 1
Cl Cl1 0.23899(6) 0.61053(14) 0.28346(4) 0.0811(3) Uani d . 1
Cl Cl2 0.21883(5) 1.06696(10) 0.20220(4) 0.06183(18) Uani d . 1
S S2 -0.10782(4) 0.65165(9) 0.07298(3) 0.05132(16) Uani d . 1
S S4 0.61230(5) 0.74077(10) 0.13878(4) 0.06027(19) Uani d . 1
N N1 0.10575(14) 0.6941(3) 0.12067(9) 0.0424(4) Uani d . 1
N N2 -0.01312(19) 0.5863(4) 0.19806(12) 0.0814(8) Uani d . 1
H H2A 0.0432 0.5816 0.2295 0.098 Uiso calc R 1
H H2B -0.0809 0.5544 0.2061 0.098 Uiso calc R 1
N N3 0.39623(14) 0.7186(3) 0.15499(9) 0.0437(4) Uani d . 1
N N4 0.48989(17) 0.9786(4) 0.20092(11) 0.0681(7) Uani d . 1
H H4A 0.4285 1.0187 0.2157 0.082 Uiso calc R 1
H H4B 0.5526 1.0399 0.2076 0.082 Uiso calc R 1
C C1 0.00454(18) 0.6426(4) 0.13736(12) 0.0494(5) Uani d . 1
C C2 0.09739(16) 0.7447(3) 0.05308(10) 0.0368(4) Uani d . 1
C C3 -0.01326(17) 0.7312(3) 0.01865(11) 0.0403(5) Uani d . 1
C C4 -0.0361(2) 0.7809(3) -0.04793(12) 0.0488(5) Uani d . 1
H H4 -0.1101 0.7727 -0.0701 0.059 Uiso calc R 1
C C5 0.0533(2) 0.8427(3) -0.08073(12) 0.0505(5) Uani d . 1
H H5 0.0398 0.8757 -0.1258 0.061 Uiso calc R 1
C C6 0.1636(2) 0.8564(3) -0.04744(12) 0.0464(5) Uani d . 1
H H6 0.2229 0.8989 -0.0704 0.056 Uiso calc R 1
C C7 0.18620(18) 0.8079(3) 0.01915(11) 0.0415(5) Uani d . 1
H H7 0.2602 0.8175 0.0411 0.050 Uiso calc R 1
C C8 0.48778(17) 0.8238(4) 0.16808(11) 0.0475(6) Uani d . 1
C C9 0.42300(18) 0.5607(3) 0.12116(11) 0.0444(5) Uani d . 1
C C10 0.53681(19) 0.5492(3) 0.10800(12) 0.0493(6) Uani d . 1
C C11 0.5766(2) 0.4019(4) 0.07492(15) 0.0641(7) Uani d . 1
H H11 0.6530 0.3959 0.0664 0.077 Uiso calc R 1
C C12 0.5020(3) 0.2652(4) 0.05486(17) 0.0720(8) Uani d . 1
H H12 0.5277 0.1650 0.0325 0.086 Uiso calc R 1
C C13 0.3882(3) 0.2744(4) 0.06754(18) 0.0728(8) Uani d . 1
H H13 0.3383 0.1803 0.0534 0.087 Uiso calc R 1
C C14 0.3479(2) 0.4215(4) 0.10089(15) 0.0603(7) Uani d . 1
H H14 0.2716 0.4267 0.1095 0.072 Uiso calc R 1

loop_
_atom_site_aniso_label
_atom_site_aniso_U_11
_atom_site_aniso_U_22
_atom_site_aniso_U_33
_atom_site_aniso_U_12
_atom_site_aniso_U_13
_atom_site_aniso_U_23
Co1 0.02944(15) 0.0688(2) 0.03461(16) 0.00392(13) 0.00605(11) -0.00268(14)
Cl1 0.0512(4) 0.1447(8) 0.0490(4) 0.0184(4) 0.0120(3) 0.0320(4)
Cl2 0.0458(3) 0.0726(4) 0.0680(4) 0.0052(3) 0.0103(3) -0.0157(3)
S2 0.0294(3) 0.0626(4) 0.0622(4) -0.0033(2) 0.0060(2) 0.0004(3)
S4 0.0295(3) 0.0883(5) 0.0645(4) 0.0009(3) 0.0116(2) -0.0131(3)
N1 0.0312(8) 0.0590(11) 0.0382(10) -0.0014(8) 0.0089(7) 0.0010(8)
N2 0.0455(12) 0.143(3) 0.0577(15) -0.0175(13) 0.0160(10) 0.0214(15)
N3 0.0278(8) 0.0639(12) 0.0395(10) 0.0018(8) 0.0048(7) -0.0031(9)
N4 0.0353(10) 0.0958(18) 0.0737(15) -0.0098(10) 0.0089(10) -0.0355(14)
C1 0.0348(11) 0.0650(15) 0.0497(14) -0.0029(10) 0.0107(9) 0.0010(11)
C2 0.0324(9) 0.0399(11) 0.0384(11) 0.0043(8) 0.0053(8) -0.0033(9)
C3 0.0334(10) 0.0398(11) 0.0475(12) 0.0043(8) 0.0041(8) -0.0067(9)
C4 0.0422(12) 0.0499(13) 0.0514(14) 0.0080(10) -0.0075(10) -0.0048(11)
C5 0.0570(14) 0.0539(14) 0.0395(12) 0.0117(11) 0.0001(10) 0.0017(11)
C6 0.0480(12) 0.0485(13) 0.0446(13) 0.0072(10) 0.0135(10) 0.0023(10)
C7 0.0341(10) 0.0490(13) 0.0420(12) 0.0031(9) 0.0067(9) -0.0025(9)
C8 0.0287(10) 0.0766(17) 0.0372(12) 0.0022(10) 0.0038(8) -0.0066(11)
C9 0.0367(10) 0.0573(14) 0.0401(12) 0.0077(10) 0.0086(9) 0.0047(10)
C10 0.0382(11) 0.0636(15) 0.0472(13) 0.0080(10) 0.0094(9) 0.0049(11)
C11 0.0507(14) 0.0705(18) 0.0738(19) 0.0163(13) 0.0192(13) -0.0002(14)
C12 0.0753(19) 0.0585(17) 0.086(2) 0.0174(15) 0.0251(16) -0.0033(15)
C13 0.0680(17) 0.0557(16) 0.097(2) -0.0013(13) 0.0190(16) -0.0084(15)
C14 0.0447(13) 0.0593(16) 0.0791(19) -0.0016(11) 0.0156(12) -0.0020(14)

loop_
_atom_type_symbol
_atom_type_description
_atom_type_scat_dispersion_real
_atom_type_scat_dispersion_imag
_atom_type_scat_source
C C 0.0033 0.0016 'International Tables Vol C Tables 4.2.6.8 and 6.1.1.4'
H H 0.0000 0.0000 'International Tables Vol C Tables 4.2.6.8 and 6.1.1.4'
Cl Cl 0.1484 0.1585 'International Tables Vol C Tables 4.2.6.8 and 6.1.1.4'
Co Co 0.3494 0.9721 'International Tables Vol C Tables 4.2.6.8 and 6.1.1.4'
N N 0.0061 0.0033 'International Tables Vol C Tables 4.2.6.8 and 6.1.1.4'
S S 0.1246 0.1234 'International Tables Vol C Tables 4.2.6.8 and 6.1.1.4'

loop_
_geom_angle_atom_site_label_1
_geom_angle_atom_site_label_2
_geom_angle_atom_site_label_3
_geom_angle
_geom_angle_publ_flag
N1 Co1 N3 113.90(7) yes
N1 Co1 Cl1 110.36(6) yes
N3 Co1 Cl1 106.25(6) yes
N1 Co1 Cl2 104.70(6) yes
N3 Co1 Cl2 109.53(6) yes
Cl1 Co1 Cl2 112.23(3) yes
C1 S2 C3 89.68(10) ?
C10 S4 C8 89.54(11) ?
C1 N1 C2 110.73(18) ?
C1 N1 Co1 124.43(16) yes
C2 N1 Co1 122.23(13) yes
C1 N2 H2A 120.0 ?
C1 N2 H2B 120.0 ?
H2A N2 H2B 120.0 ?
C8 N3 C9 111.16(18) ?
C8 N3 Co1 124.69(16) yes
C9 N3 Co1 123.90(14) yes
C8 N4 H4A 120.0 ?
C8 N4 H4B 120.0 ?
H4A N4 H4B 120.0 ?
N2 C1 N1 124.0(2) yes
N2 C1 S2 120.69(17) ?
N1 C1 S2 115.31(18) ?
C7 C2 N1 126.17(18) ?
C7 C2 C3 119.1(2) ?
N1 C2 C3 114.72(18) ?
C4 C3 C2 121.7(2) ?
C4 C3 S2 128.73(17) ?
C2 C3 S2 109.56(17) ?
C5 C4 C3 118.3(2) ?
C5 C4 H4 120.9 ?
C3 C4 H4 120.9 ?
C4 C5 C6 120.8(2) ?
C4 C5 H5 119.6 ?
C6 C5 H5 119.6 ?
C7 C6 C5 120.9(2) ?
C7 C6 H6 119.6 ?
C5 C6 H6 119.6 ?
C6 C7 C2 119.3(2) ?
C6 C7 H7 120.4 ?
C2 C7 H7 120.4 ?
N4 C8 N3 125.1(2) yes
N4 C8 S4 120.19(17) ?
N3 C8 S4 114.71(18) ?
C14 C9 C10 119.5(2) ?
C14 C9 N3 126.1(2) ?
C10 C9 N3 114.5(2) ?
C11 C10 C9 121.5(2) ?
C11 C10 S4 128.42(19) ?
C9 C10 S4 110.11(18) ?
C12 C11 C10 118.8(2) ?
C12 C11 H11 120.6 ?
C10 C11 H11 120.6 ?
C11 C12 C13 120.5(3) ?
C11 C12 H12 119.8 ?
C13 C12 H12 119.8 ?
C14 C13 C12 121.0(3) ?
C14 C13 H13 119.5 ?
C12 C13 H13 119.5 ?
C9 C14 C13 118.8(2) ?
C9 C14 H14 120.6 ?
C13 C14 H14 120.6 ?

loop_
_geom_bond_atom_site_label_1
_geom_bond_atom_site_label_2
_geom_bond_distance
_geom_bond_publ_flag
Co1 N1 2.0252(18) yes
Co1 N3 2.0308(17) yes
Co1 Cl1 2.2435(8) yes
Co1 Cl2 2.2476(8) yes
S2 C1 1.737(2) yes
S2 C3 1.739(2) ?
S4 C10 1.740(3) ?
S4 C8 1.743(2) yes
N1 C1 1.323(3) yes
N1 C2 1.397(3) yes
N2 C1 1.322(3) yes
N2 H2A 0.8600 ?
N2 H2B 0.8600 ?
N3 C8 1.325(3) yes
N3 C9 1.398(3) yes
N4 C8 1.315(3) yes
N4 H4A 0.8600 ?
N4 H4B 0.8600 ?
C2 C7 1.385(3) ?
C2 C3 1.402(3) ?
C3 C4 1.379(3) ?
C4 C5 1.375(4) ?
C4 H4 0.9300 ?
C5 C6 1.390(3) ?
C5 H5 0.9300 ?
C6 C7 1.377(3) ?
C6 H6 0.9300 ?
C7 H7 0.9300 ?
C9 C14 1.381(3) ?
C9 C10 1.390(3) ?
C10 C11 1.379(4) ?
C11 C12 1.363(4) ?
C11 H11 0.9300 ?
C12 C13 1.387(4) ?
C12 H12 0.9300 ?
C13 C14 1.383(4) ?
C13 H13 0.9300 ?
C14 H14 0.9300 ?

loop_
_geom_hbond_atom_site_label_D
_geom_hbond_atom_site_label_H
_geom_hbond_atom_site_label_A
_geom_hbond_site_symmetry_A
_geom_hbond_distance_DH
_geom_hbond_distance_HA
_geom_hbond_distance_DA
_geom_hbond_angle_DHA
N2 H2B Cl2 2_545 0.86 2.58 3.301(2) 142
N2 H2A Cl1 . 0.86 2.43 3.247(2) 158
N4 H4B Cl1 2_655 0.86 2.48 3.302(2) 160
N4 H4A Cl2 . 0.86 2.47 3.244(2) 151

loop_
_geom_torsion_atom_site_label_1
_geom_torsion_atom_site_label_2
_geom_torsion_atom_site_label_3
_geom_torsion_atom_site_label_4
_geom_torsion
_geom_torsion_publ_flag
N3 Co1 N1 C1 151.45(19) yes
Cl1 Co1 N1 C1 32.0(2) yes
Cl2 Co1 N1 C1 -88.9(2) yes
N3 Co1 N1 C2 -48.60(18) ?
Cl1 Co1 N1 C2 -168.01(14) ?
Cl2 Co1 N1 C2 71.02(16) ?
N1 Co1 N3 C8 144.20(18) ?
Cl1 Co1 N3 C8 -94.10(19) yes
Cl2 Co1 N3 C8 27.3(2) yes
N1 Co1 N3 C9 -42.00(19) ?
Cl1 Co1 N3 C9 79.70(17) ?
Cl2 Co1 N3 C9 -158.86(15) ?
C2 N1 C1 N2 179.5(3) ?
Co1 N1 C1 N2 -18.6(4) yes
C2 N1 C1 S2 -0.1(3) ?
Co1 N1 C1 S2 161.87(12) ?
C3 S2 C1 N2 -179.7(2) ?
C3 S2 C1 N1 -0.1(2) ?
C1 N1 C2 C7 179.0(2) ?
Co1 N1 C2 C7 16.6(3) ?
C1 N1 C2 C3 0.3(3) ?
Co1 N1 C2 C3 -162.10(14) ?
C7 C2 C3 C4 -0.6(3) ?
N1 C2 C3 C4 178.24(19) ?
C7 C2 C3 S2 -179.21(16) ?
N1 C2 C3 S2 -0.4(2) ?
C1 S2 C3 C4 -178.2(2) ?
C1 S2 C3 C2 0.28(17) ?
C2 C3 C4 C5 0.8(3) ?
S2 C3 C4 C5 179.16(18) ?
C3 C4 C5 C6 -0.6(4) ?
C4 C5 C6 C7 0.2(4) ?
C5 C6 C7 C2 0.0(3) ?
N1 C2 C7 C6 -178.5(2) ?
C3 C2 C7 C6 0.2(3) ?
C9 N3 C8 N4 -178.1(2) ?
Co1 N3 C8 N4 -3.6(4) yes
C9 N3 C8 S4 1.2(3) ?
Co1 N3 C8 S4 175.71(10) ?
C10 S4 C8 N4 178.3(2) ?
C10 S4 C8 N3 -1.0(2) ?
C8 N3 C9 C14 179.1(2) ?
Co1 N3 C9 C14 4.6(3) ?
C8 N3 C9 C10 -0.8(3) ?
Co1 N3 C9 C10 -175.34(15) ?
C14 C9 C10 C11 0.2(4) ?
N3 C9 C10 C11 -179.9(2) ?
C14 C9 C10 S4 -179.9(2) ?
N3 C9 C10 S4 0.0(3) ?
C8 S4 C10 C11 -179.5(3) ?
C8 S4 C10 C9 0.52(19) ?
C9 C10 C11 C12 0.0(4) ?
S4 C10 C11 C12 -179.9(2) ?
C10 C11 C12 C13 0.0(5) ?
C11 C12 C13 C14 -0.2(5) ?
C10 C9 C14 C13 -0.4(4) ?
N3 C9 C14 C13 179.7(3) ?
C12 C13 C14 C9 0.4(5) ?
